data_4501647
loop_
_publ_author_name
'Zhang, Ying'
'Wu, Tao'
'Liu, Rui'
'Dou, Tao'
'Bu, Xianhui'
'Feng, Pingyun'

_publ_section_title
;
 Three-Dimensional Photoluminescent Frameworks Constructed from
 Size-Tunable CuI Clusters
;
_journal_issue 5
_journal_name_full 'Crystal Growth &amp; Design'
_journal_page_first 2047
_journal_paper_doi 10.1021/cg1001978
_journal_volume 10
_journal_year 2010
_chemical_formula_sum 'C20 H38 Cu4 I4 N8 O3'
_chemical_formula_weight 1200.34
_chemical_name_systematic
; 
 ? 
;
_space_group_IT_number 141
_symmetry_cell_setting tetragonal
_symmetry_space_group_name_Hall '-I 4bd 2'
_symmetry_space_group_name_H-M 'I 41/a m d :2'
_atom_sites_solution_hydrogens geom
_atom_sites_solution_primary direct
_atom_sites_solution_secondary difmap
_audit_creation_method SHELXL-97
_cell_angle_alpha 90.00
_cell_angle_beta 90.00
_cell_angle_gamma 90.00
_cell_formula_units_Z 8
_cell_length_a 17.0280(2)
_cell_length_b 17.0280(2)
_cell_length_c 23.1439(6)
_cell_measurement_temperature 293(2)
_cell_volume 6710.6(2)
_computing_structure_refinement 'SHELXL-97 (Sheldrick, 1997)'
_computing_structure_solution 'SHELXS-97 (Sheldrick, 1990)'
_diffrn_ambient_temperature 293(2)
_diffrn_measured_fraction_theta_full 0.998
_diffrn_measured_fraction_theta_max 0.998
_diffrn_radiation_monochromator graphite
_diffrn_radiation_source 'fine-focus sealed tube'
_diffrn_radiation_type MoK\a
_diffrn_radiation_wavelength 0.71073
_diffrn_reflns_av_R_equivalents 0.0525
_diffrn_reflns_av_sigmaI/netI 0.0223
_diffrn_reflns_limit_h_max 21
_diffrn_reflns_limit_h_min -21
_diffrn_reflns_limit_k_max 21
_diffrn_reflns_limit_k_min -17
_diffrn_reflns_limit_l_max 28
_diffrn_reflns_limit_l_min -28
_diffrn_reflns_number 25507
_diffrn_reflns_theta_full 26.42
_diffrn_reflns_theta_max 26.42
_diffrn_reflns_theta_min 1.48
_exptl_absorpt_coefficient_mu 6.217
_exptl_crystal_density_diffrn 2.376
_exptl_crystal_density_method 'not measured'
_exptl_crystal_F_000 4528
_refine_diff_density_max 0.654
_refine_diff_density_min -0.976
_refine_diff_density_rms 0.112
_refine_ls_extinction_method none
_refine_ls_goodness_of_fit_ref 1.033
_refine_ls_hydrogen_treatment mixed
_refine_ls_matrix_type full
_refine_ls_number_parameters 111
_refine_ls_number_reflns 1846
_refine_ls_number_restraints 0
_refine_ls_restrained_S_all 1.033
_refine_ls_R_factor_all 0.0334
_refine_ls_R_factor_gt 0.0228
_refine_ls_shift/su_max 0.033
_refine_ls_shift/su_mean 0.002
_refine_ls_structure_factor_coef Fsqd
_refine_ls_weighting_details 'calc w=1/[\s^2^(Fo^2^)+(0.0171P)^2^+50.9669P] where P=(Fo^2^+2Fc^2^)/3'
_refine_ls_weighting_scheme calc
_refine_ls_wR_factor_gt 0.0499
_refine_ls_wR_factor_ref 0.0546
_reflns_number_gt 1513
_reflns_number_total 1846
_reflns_threshold_expression >2sigma(I)
_cod_data_source_file cg1001978_si_002.cif
_cod_data_source_block 1
_cod_depositor_comments
;
The following automatic conversions were performed:

'_symmetry_cell_setting' value 'Tetragonal' changed to 'tetragonal'
according to /home/saulius/struct/CIF-dictionaries/cif_core.dic
dictionary named 'cif_core.dic' version 2.4.2 from 2011-04-26.

Automatic conversion script
Id: cif_fix_values 1715 2011-07-08 13:25:40Z adriana 
;
_cod_original_sg_symbol_H-M I4(1)/amd
_cod_database_code 4501647

loop_
_symmetry_equiv_pos_as_xyz
'x, y, z'
'-x+1/2, -y, z+1/2'
'-y+1/4, x+3/4, z+1/4'
'y+1/4, -x+1/4, z+3/4'
'-x+1/2, y, -z+1/2'
'x, -y, -z'
'y+1/4, x+3/4, -z+1/4'
'-y+1/4, -x+1/4, -z+3/4'
'x+1/2, y+1/2, z+1/2'
'-x+1, -y+1/2, z+1'
'-y+3/4, x+5/4, z+3/4'
'y+3/4, -x+3/4, z+5/4'
'-x+1, y+1/2, -z+1'
'x+1/2, -y+1/2, -z+1/2'
'y+3/4, x+5/4, -z+3/4'
'-y+3/4, -x+3/4, -z+5/4'
'-x, -y, -z'
'x-1/2, y, -z-1/2'
'y-1/4, -x-3/4, -z-1/4'
'-y-1/4, x-1/4, -z-3/4'
'x-1/2, -y, z-1/2'
'-x, y, z'
'-y-1/4, -x-3/4, z-1/4'
'y-1/4, x-1/4, z-3/4'
'-x+1/2, -y+1/2, -z+1/2'
'x, y+1/2, -z'
'y+1/4, -x-1/4, -z+1/4'
'-y+1/4, x+1/4, -z-1/4'
'x, -y+1/2, z'
'-x+1/2, y+1/2, z+1/2'
'-y+1/4, -x-1/4, z+1/4'
'y+1/4, x+1/4, z-1/4'

loop_
_atom_site_label
_atom_site_type_symbol
_atom_site_fract_x
_atom_site_fract_y
_atom_site_fract_z
_atom_site_U_iso_or_equiv
_atom_site_adp_type
_atom_site_occupancy
_atom_site_symmetry_multiplicity
_atom_site_calc_flag
_atom_site_refinement_flags
Cu1 Cu 0.911432(18) 0.7500 0.984242(13) 0.02569(8) Uani 1 2 d S
Cu2 Cu 1.0000 0.671917(18) 0.900061(13) 0.02575(8) Uani 1 2 d S
I1 I 1.0000 0.624040(9) 1.009395(6) 0.02194(4) Uani 1 2 d S
I2 I 0.868877(9) 0.7500 0.871984(7) 0.02407(4) Uani 1 2 d S
N1 N 0.80844(12) 0.7500 1.03658(8) 0.0216(5) Uani 1 2 d S
N2 N 0.68058(12) 0.7500 1.09948(8) 0.0220(5) Uani 1 2 d S
C1 C 0.73664(15) 0.7500 1.00033(11) 0.0290(7) Uani 1 2 d S
H1A H 0.7369 0.7039 0.9757 0.005(8) Uiso 0.50 1 calc PR
H1B H 0.7369 0.7961 0.9757 0.020(10) Uiso 0.50 1 calc PR
C2 C 0.66180(15) 0.7500 1.03675(10) 0.0271(7) Uani 1 2 d S
H2A H 0.6308 0.7961 1.0275 0.028(10) Uiso 0.50 1 calc PR
H2B H 0.6308 0.7039 1.0275 0.038(13) Uiso 0.50 1 calc PR
C3 C 0.72919(10) 0.82033(10) 1.11113(7) 0.0257(5) Uani 1 1 d .
H3A H 0.7425 0.8220 1.1519 0.028(5) Uiso 1 1 calc R
H3B H 0.6992 0.8672 1.1021 0.028(5) Uiso 1 1 calc R
C4 C 0.80511(11) 0.81968(11) 1.07510(8) 0.0280(5) Uani 1 1 d .
H4A H 0.8077 0.8671 1.0519 0.024(5) Uiso 1 1 calc R
H4B H 0.8501 0.8192 1.1008 0.051(6) Uiso 1 1 calc R
N3 N 0.7500 0.8722(2) 0.7500 0.1026(14) Uani 1 2 d S
N4 N 0.7500 1.0347(2) 0.7500 0.0808(12) Uani 1 2 d S
C5 C 0.71418(18) 0.91332(17) 0.79484(12) 0.0716(9) Uani 1 1 d .
H5 H 0.6898 0.8861 0.8247 0.086 Uiso 1 1 calc R
C6 C 0.71465(15) 0.99303(16) 0.79512(11) 0.0576(8) Uani 1 1 d .
H6 H 0.6913 1.0201 0.8255 0.069 Uiso 1 1 calc R
O1 O 0.5797(7) 0.7500 0.8332(5) 0.178(4) Uiso 0.50 2 d SP
O2 O 0.5000 0.7500 0.9345(5) 0.252(5) Uiso 1 4 d S
O3 O 0.5783(9) 0.7500 0.8892(7) 0.240(6) Uiso 0.50 2 d SP

loop_
_atom_site_aniso_label
_atom_site_aniso_U_11
_atom_site_aniso_U_22
_atom_site_aniso_U_33
_atom_site_aniso_U_23
_atom_site_aniso_U_13
_atom_site_aniso_U_12
Cu1 0.02527(15) 0.02799(15) 0.02381(14) 0.000 0.00282(13) 0.000
Cu2 0.03166(16) 0.02147(14) 0.02411(14) -0.00234(12) 0.000 0.000
I1 0.02322(7) 0.02144(7) 0.02115(7) 0.00234(6) 0.000 0.000
I2 0.02413(8) 0.02646(8) 0.02163(7) 0.000 -0.00259(6) 0.000
N1 0.0218(10) 0.0225(10) 0.0204(9) 0.000 0.0008(8) 0.000
N2 0.0184(9) 0.0299(11) 0.0177(9) 0.000 0.0008(8) 0.000
C1 0.0283(13) 0.0386(14) 0.0200(10) 0.000 -0.0005(11) 0.000
C2 0.0261(13) 0.0399(14) 0.0152(10) 0.000 -0.0049(10) 0.000
C3 0.0272(9) 0.0236(9) 0.0261(8) -0.0023(7) 0.0014(7) -0.0034(8)
C4 0.0256(9) 0.0266(9) 0.0319(9) -0.0040(8) 0.0047(8) -0.0032(8)
N3 0.138(3) 0.063(2) 0.107(3) 0.000 -0.066(2) 0.000
N4 0.068(2) 0.073(2) 0.101(2) 0.000 -0.0410(18) 0.000
C5 0.095(2) 0.0608(16) 0.0592(15) 0.0023(14) -0.0246(15) -0.0164(16)
C6 0.0560(14) 0.0597(15) 0.0572(13) -0.0086(12) -0.0158(12) -0.0006(13)

loop_
_atom_type_symbol
_atom_type_description
_atom_type_scat_dispersion_real
_atom_type_scat_dispersion_imag
_atom_type_scat_source
C C 0.0033 0.0016 'International Tables Vol C Tables 4.2.6.8 and 6.1.1.4'
H H 0.0000 0.0000 'International Tables Vol C Tables 4.2.6.8 and 6.1.1.4'
N N 0.0061 0.0033 'International Tables Vol C Tables 4.2.6.8 and 6.1.1.4'
Cu Cu 0.3201 1.2651 'International Tables Vol C Tables 4.2.6.8 and 6.1.1.4'
I I -0.4742 1.8119 'International Tables Vol C Tables 4.2.6.8 and 6.1.1.4'
O O 0.0106 0.0060 'International Tables Vol C Tables 4.2.6.8 and 6.1.1.4'

loop_
_geom_angle_atom_site_label_1
_geom_angle_atom_site_label_2
_geom_angle_atom_site_label_3
_geom_angle
_geom_angle_site_symmetry_1
_geom_angle_site_symmetry_3
N1 Cu1 I1 109.80(3) . 10_664
N1 Cu1 I1 109.80(3) . .
I1 Cu1 I1 105.989(12) 10_664 .
N1 Cu1 I2 109.05(5) . .
I1 Cu1 I2 111.077(8) 10_664 .
I1 Cu1 I2 111.077(8) . .
N1 Cu1 Cu2 147.01(3) . .
I1 Cu1 Cu2 103.156(11) 10_664 .
I1 Cu1 Cu2 57.933(8) . .
I2 Cu1 Cu2 58.292(8) . .
N1 Cu1 Cu2 147.01(3) . 10_664
I1 Cu1 Cu2 57.933(8) 10_664 10_664
I1 Cu1 Cu2 103.156(11) . 10_664
I2 Cu1 Cu2 58.292(8) . 10_664
Cu2 Cu1 Cu2 56.708(13) . 10_664
N1 Cu1 Cu1 145.36(5) . 10_664
I1 Cu1 Cu1 55.839(6) 10_664 10_664
I1 Cu1 Cu1 55.839(6) . 10_664
I2 Cu1 Cu1 105.584(8) . 10_664
Cu2 Cu1 Cu1 57.406(7) . 10_664
Cu2 Cu1 Cu1 57.406(7) 10_664 10_664
N2 Cu2 I1 105.99(5) 4_564 .
N2 Cu2 Cu2 146.15(5) 4_564 10_664
I1 Cu2 Cu2 107.858(7) . 10_664
N2 Cu2 I2 106.09(3) 4_564 .
I1 Cu2 I2 112.526(8) . .
Cu2 Cu2 I2 60.240(6) 10_664 .
N2 Cu2 I2 106.09(3) 4_564 10_664
I1 Cu2 I2 112.526(8) . 10_664
Cu2 Cu2 I2 60.240(6) 10_664 10_664
I2 Cu2 I2 112.927(12) . 10_664
N2 Cu2 Cu1 141.45(3) 4_564 10_664
I1 Cu2 Cu1 58.887(8) . 10_664
Cu2 Cu2 Cu1 61.646(7) 10_664 10_664
I2 Cu2 Cu1 112.463(11) . 10_664
I2 Cu2 Cu1 58.940(8) 10_664 10_664
N2 Cu2 Cu1 141.45(3) 4_564 .
I1 Cu2 Cu1 58.887(8) . .
Cu2 Cu2 Cu1 61.646(7) 10_664 .
I2 Cu2 Cu1 58.940(8) . .
I2 Cu2 Cu1 112.463(11) 10_664 .
Cu1 Cu2 Cu1 65.188(14) 10_664 .
Cu2 I1 Cu1 63.180(9) . 10_664
Cu2 I1 Cu1 63.180(9) . .
Cu1 I1 Cu1 68.321(12) 10_664 .
Cu2 I2 Cu2 59.520(12) 10_664 .
Cu2 I2 Cu1 62.768(9) 10_664 .
Cu2 I2 Cu1 62.768(9) . .
C1 N1 C4 107.94(13) . .
C1 N1 C4 107.94(13) . 29_565
C4 N1 C4 106.05(18) . 29_565
C1 N1 Cu1 110.91(14) . .
C4 N1 Cu1 111.87(11) . .
C4 N1 Cu1 111.87(11) 29_565 .
C3 N2 C3 107.97(19) . 29_565
C3 N2 C2 107.34(12) . .
C3 N2 C2 107.34(12) 29_565 .
C3 N2 Cu2 111.28(10) . 3_645
C3 N2 Cu2 111.28(10) 29_565 3_645
C2 N2 Cu2 111.43(15) . 3_645
N1 C1 C2 112.1(2) . .
N1 C1 H1A 109.2 . .
C2 C1 H1A 109.2 . .
N1 C1 H1B 109.2 . .
C2 C1 H1B 109.2 . .
H1A C1 H1B 107.9 . .
N2 C2 C1 111.1(2) . .
N2 C2 H2A 109.4 . .
C1 C2 H2A 109.4 . .
N2 C2 H2B 109.4 . .
C1 C2 H2B 109.4 . .
H2A C2 H2B 108.0 . .
N2 C3 C4 111.43(15) . .
N2 C3 H3A 109.3 . .
C4 C3 H3A 109.3 . .
N2 C3 H3B 109.3 . .
C4 C3 H3B 109.3 . .
H3A C3 H3B 108.0 . .
N1 C4 C3 111.30(15) . .
N1 C4 H4A 109.4 . .
C3 C4 H4A 109.4 . .
N1 C4 H4B 109.4 . .
C3 C4 H4B 109.4 . .
H4A C4 H4B 108.0 . .
C5 N3 C5 119.6(4) . 5_656
C6 N4 C6 119.0(3) 5_656 .
C6 C5 N3 120.2(3) . .
C6 C5 H5 119.9 . .
N3 C5 H5 119.9 . .
C5 C6 N4 120.4(3) . .
C5 C6 H6 119.8 . .
N4 C6 H6 119.8 . .
O3 O1 O2 105.7(11) . 19_577
O1 O2 O1 146.5(13) 19_577 28_657
O1 O2 O3 79.7(5) 19_577 10_564
O1 O2 O3 79.7(5) 28_657 10_564
O1 O2 O3 79.7(5) 19_577 .
O1 O2 O3 79.7(5) 28_657 .
O3 O2 O3 103.6(12) 10_564 .
O1 O3 O2 129.2(12) . .

loop_
_geom_bond_atom_site_label_1
_geom_bond_atom_site_label_2
_geom_bond_distance
_geom_bond_site_symmetry_2
Cu1 N1 2.131(2) .
Cu1 I1 2.6858(2) 10_664
Cu1 I1 2.6858(2) .
Cu1 I2 2.6972(3) .
Cu1 Cu2 2.7997(4) .
Cu1 Cu2 2.7997(4) 10_664
Cu1 Cu1 3.0163(6) 10_664
Cu2 N2 2.102(2) 4_564
Cu2 I1 2.6585(3) .
Cu2 Cu2 2.6592(6) 10_664
Cu2 I2 2.6787(2) .
Cu2 I2 2.6787(2) 10_664
Cu2 Cu1 2.7997(4) 10_664
I1 Cu1 2.6858(2) 10_664
I2 Cu2 2.6787(2) 10_664
N1 C1 1.483(3) .
N1 C4 1.485(2) .
N1 C4 1.485(2) 29_565
N2 C3 1.481(2) .
N2 C3 1.481(2) 29_565
N2 C2 1.487(3) .
N2 Cu2 2.102(2) 3_645
C1 C2 1.528(4) .
C1 H1A 0.9700 .
C1 H1B 0.9700 .
C2 H2A 0.9700 .
C2 H2B 0.9700 .
C3 C4 1.538(3) .
C3 H3A 0.9700 .
C3 H3B 0.9700 .
C4 H4A 0.9700 .
C4 H4B 0.9700 .
N3 C5 1.392(3) .
N3 C5 1.392(3) 5_656
N4 C6 1.399(3) 5_656
N4 C6 1.399(3) .
C5 C6 1.357(4) .
C5 H5 0.9300 .
C6 H6 0.9300 .
O1 O3 1.297(19) .
O1 O2 1.417(12) 19_577
O2 O1 1.417(12) 19_577
O2 O1 1.417(12) 28_657
O2 O3 1.696(16) 10_564
O2 O3 1.696(16) .
